data_4022457
loop_
_publ_author_name
'Iain D. G. Watson'
'Andrei K. Yudin'

_publ_section_title
;
 Ring-Opening Reactions of Nonactivated Aziridines
 Catalyzed by Tris(pentafluorophenyl)borane
;
_journal_name_full 'Journal of Organic Chemistry'
_journal_page_first 5160
_journal_page_last 5167
_journal_paper_doi 10.1021/jo0343578
_journal_volume 68
_journal_year 2003
_chemical_formula_sum 'C31 H21 B F15 N O2'
_chemical_formula_weight 735.30
_chemical_name_systematic
; 
 ? 
;
_space_group_IT_number 14
_symmetry_cell_setting monoclinic
_symmetry_space_group_name_Hall '-P 2yn'
_symmetry_space_group_name_H-M 'P 1 21/n 1'
_atom_sites_solution_hydrogens geom
_atom_sites_solution_primary direct
_atom_sites_solution_secondary difmap
_audit_creation_method SHELXL-97
_cell_angle_alpha 90.00
_cell_angle_beta 107.481(3)
_cell_angle_gamma 90.00
_cell_formula_units_Z 4
_cell_length_a 12.2890(6)
_cell_length_b 13.4480(7)
_cell_length_c 19.3890(11)
_cell_measurement_reflns_used 46887
_cell_measurement_temperature 150(1)
_cell_measurement_theta_max 25.0
_cell_measurement_theta_min 2.6
_cell_volume 3056.3(3)
_computing_cell_refinement 'Denzo-SMN (Otwinowski & Minor, 1997)'
_computing_data_collection 'Collect (Nonius BV, 1997-2002)'
_computing_data_reduction 'Denzo-SMN (Otwinowski & Minor, 1997)'
_computing_molecular_graphics 'SHELXTL V6.12 (Sheldrick, 2001)'
_computing_publication_material 'SHELXTL V6.12 (Sheldrick, 2001)'
_computing_structure_refinement 'SHELXTL V6.12 (Sheldrick, 2001)'
_computing_structure_solution 'SHELXTL V6.12 (Sheldrick, 2001)'
_diffrn_ambient_temperature 150(1)
_diffrn_detector_area_resol_mean 9
_diffrn_measured_fraction_theta_full 0.988
_diffrn_measured_fraction_theta_max 0.988
_diffrn_measurement_device_type 'Bruker P4'
_diffrn_measurement_method '\f scans and \w scans with \k offsets'
_diffrn_radiation_monochromator graphite
_diffrn_radiation_source 'fine-focus sealed tube'
_diffrn_radiation_type MoK\a
_diffrn_radiation_wavelength 0.71073
_diffrn_reflns_av_R_equivalents 0.0647
_diffrn_reflns_av_sigmaI/netI 0.0712
_diffrn_reflns_limit_h_max 14
_diffrn_reflns_limit_h_min -14
_diffrn_reflns_limit_k_max 16
_diffrn_reflns_limit_k_min -14
_diffrn_reflns_limit_l_max 23
_diffrn_reflns_limit_l_min -23
_diffrn_reflns_number 17770
_diffrn_reflns_theta_full 25.09
_diffrn_reflns_theta_max 25.09
_diffrn_reflns_theta_min 3.48
_diffrn_standards_decay_% 0
_diffrn_standards_number 0
_exptl_absorpt_coefficient_mu 0.161
_exptl_absorpt_correction_T_max 0.987
_exptl_absorpt_correction_T_min 0.932
_exptl_absorpt_correction_type multi-scan
_exptl_absorpt_process_details
;
multi-scan from symmetry-related measurements 
 Sortav (Blessing 1995)
;
_exptl_crystal_density_diffrn 1.598
_exptl_crystal_density_method 'not measured'
_exptl_crystal_description needle
_exptl_crystal_F_000 1480
_exptl_crystal_size_max 0.24
_exptl_crystal_size_mid 0.18
_exptl_crystal_size_min 0.10
_refine_diff_density_max 0.306
_refine_diff_density_min -0.218
_refine_diff_density_rms 0.051
_refine_ls_extinction_coef 0.0063(13)
_refine_ls_extinction_expression Fc^*^=kFc[1+0.001xFc^2^\l^3^/sin(2\q)]^-1/4^
_refine_ls_extinction_method SHELXL
_refine_ls_goodness_of_fit_ref 1.041
_refine_ls_hydrogen_treatment mixed
_refine_ls_matrix_type full
_refine_ls_number_parameters 460
_refine_ls_number_reflns 5375
_refine_ls_number_restraints 0
_refine_ls_restrained_S_all 1.041
_refine_ls_R_factor_all 0.1030
_refine_ls_R_factor_gt 0.0597
_refine_ls_shift/su_max 0.000
_refine_ls_shift/su_mean 0.000
_refine_ls_structure_factor_coef Fsqd
_refine_ls_weighting_details 'calc w=1/[\s^2^(Fo^2^)+(0.0478P)^2^+2.9498P] where P=(Fo^2^+2Fc^2^)/3'
_refine_ls_weighting_scheme calc
_refine_ls_wR_factor_gt 0.1373
_refine_ls_wR_factor_ref 0.1600
_reflns_number_gt 3431
_reflns_number_total 5375
_reflns_threshold_expression I>2\s(I)
_cod_data_source_file jo0343578si20030318_112358.cif
_cod_data_source_block k02190
_cod_depositor_comments
;
The following automatic conversions were performed:
'_symmetry_cell_setting' value 'Monoclinic' changed to 'monoclinic'
according to '/home/saulius/struct/CIF-dictionaries/cif_core.dic'
dictionary named 'cif_core.dic' version 2.4.1 from 2010-06-29.

Automatic conversion script
Id: cif_fix_enum 1527 2010-12-29 10:47:43Z saulius 
;
_cod_original_sg_symbol_H-M 'P 21/n'
_cod_database_code 4022457

loop_
_symmetry_equiv_pos_as_xyz
'x, y, z'
'-x+1/2, y+1/2, -z+1/2'
'-x, -y, -z'
'x-1/2, -y-1/2, z-1/2'

loop_
_atom_site_label
_atom_site_type_symbol
_atom_site_fract_x
_atom_site_fract_y
_atom_site_fract_z
_atom_site_U_iso_or_equiv
_atom_site_adp_type
_atom_site_occupancy
_atom_site_symmetry_multiplicity
_atom_site_calc_flag
_atom_site_refinement_flags
O1 O 0.5269(2) 0.0203(2) 0.42509(16) 0.0516(7) Uani 1 1 d .
H1O H 0.516(4) -0.011(3) 0.390(2) 0.063(14) Uiso 1 1 d .
N1 N 0.4893(2) 0.1669(2) 0.50966(15) 0.0445(7) Uani 1 1 d .
H1B H 0.4638 0.1024 0.5080 0.053 Uiso 1 1 calc R
H1C H 0.5087 0.1870 0.5572 0.053 Uiso 1 1 calc R
C1 C 0.5968(3) 0.1669(3) 0.4869(2) 0.0509(9) Uani 1 1 d .
H1A H 0.6551 0.1271 0.5235 0.061 Uiso 1 1 calc R
C2 C 0.6459(3) 0.2707(3) 0.4863(2) 0.0577(10) Uani 1 1 d .
H2A H 0.5884 0.3140 0.4530 0.069 Uiso 1 1 calc R
H2B H 0.6654 0.2998 0.5354 0.069 Uiso 1 1 calc R
C3 C 0.7521(4) 0.2651(4) 0.4618(3) 0.0776(14) Uani 1 1 d .
H3A H 0.7783 0.3334 0.4561 0.093 Uiso 1 1 calc R
H3B H 0.8136 0.2314 0.4996 0.093 Uiso 1 1 calc R
C4 C 0.7321(5) 0.2103(4) 0.3919(3) 0.0852(16) Uani 1 1 d .
H4A H 0.8050 0.2044 0.3804 0.102 Uiso 1 1 calc R
H4B H 0.6784 0.2487 0.3527 0.102 Uiso 1 1 calc R
C5 C 0.6833(4) 0.1065(3) 0.3950(2) 0.0607(11) Uani 1 1 d .
H5A H 0.6669 0.0741 0.3471 0.073 Uiso 1 1 calc R
H5B H 0.7397 0.0653 0.4308 0.073 Uiso 1 1 calc R
C6 C 0.5748(3) 0.1145(3) 0.4162(2) 0.0542(10) Uani 1 1 d .
H6A H 0.5172 0.1532 0.3782 0.065 Uiso 1 1 calc R
C7 C 0.3911(3) 0.2303(3) 0.4671(2) 0.0527(10) Uani 1 1 d .
H7A H 0.3739 0.2156 0.4149 0.063 Uiso 1 1 calc R
H7B H 0.4117 0.3014 0.4748 0.063 Uiso 1 1 calc R
C8 C 0.2879(3) 0.2090(3) 0.49115(19) 0.0475(9) Uani 1 1 d .
C9 C 0.2231(3) 0.1250(3) 0.4675(2) 0.0554(10) Uani 1 1 d .
H9A H 0.2422 0.0818 0.4341 0.066 Uiso 1 1 calc R
C10 C 0.1312(4) 0.1027(3) 0.4915(3) 0.0682(12) Uani 1 1 d .
H10A H 0.0876 0.0444 0.4749 0.082 Uiso 1 1 calc R
C11 C 0.1029(4) 0.1650(4) 0.5394(3) 0.0706(13) Uani 1 1 d .
H11A H 0.0401 0.1494 0.5564 0.085 Uiso 1 1 calc R
C12 C 0.1648(4) 0.2494(4) 0.5627(3) 0.0730(13) Uani 1 1 d .
H12A H 0.1443 0.2927 0.5954 0.088 Uiso 1 1 calc R
C13 C 0.2575(4) 0.2722(3) 0.5387(2) 0.0620(11) Uani 1 1 d .
H13A H 0.3002 0.3311 0.5549 0.074 Uiso 1 1 calc R
F1 F 0.5344(2) 0.35369(17) 0.61560(12) 0.0668(7) Uani 1 1 d .
F2 F 0.4472(3) 0.5345(2) 0.61605(16) 0.0973(9) Uani 1 1 d .
F3 F 0.3802(2) 0.59843(18) 0.73062(18) 0.0914(9) Uani 1 1 d .
F4 F 0.3983(2) 0.47439(18) 0.84401(16) 0.0805(8) Uani 1 1 d .
F5 F 0.4858(2) 0.29412(17) 0.84611(12) 0.0632(6) Uani 1 1 d .
F6 F 0.76836(17) 0.12324(17) 0.84941(11) 0.0582(6) Uani 1 1 d .
F7 F 0.7502(2) -0.00092(18) 0.95161(13) 0.0699(7) Uani 1 1 d .
F8 F 0.5425(2) -0.06793(19) 0.95447(13) 0.0749(7) Uani 1 1 d .
F9 F 0.3510(2) -0.0050(2) 0.85279(15) 0.0795(8) Uani 1 1 d .
F10 F 0.36580(18) 0.12184(18) 0.74933(12) 0.0641(6) Uani 1 1 d .
F11 F 0.69079(17) 0.06404(15) 0.65365(12) 0.0562(6) Uani 1 1 d .
F12 F 0.88535(19) 0.09746(18) 0.62575(13) 0.0676(7) Uani 1 1 d .
F13 F 1.00875(19) 0.26628(19) 0.67514(13) 0.0683(7) Uani 1 1 d .
F14 F 0.93040(19) 0.39856(17) 0.75470(12) 0.0622(6) Uani 1 1 d .
F15 F 0.73734(19) 0.36618(16) 0.78511(12) 0.0602(6) Uani 1 1 d .
O2 O 0.4978(2) 0.15468(18) 0.65566(13) 0.0456(6) Uani 1 1 d .
H2O H 0.426(3) 0.158(3) 0.6537(18) 0.043(10) Uiso 1 1 d .
C11A C 0.5126(3) 0.3123(3) 0.7304(2) 0.0463(9) Uani 1 1 d .
C12A C 0.5000(3) 0.3796(3) 0.6745(2) 0.0577(10) Uani 1 1 d .
C13A C 0.4559(4) 0.4745(3) 0.6731(3) 0.0676(12) Uani 1 1 d .
C14A C 0.4216(4) 0.5055(3) 0.7304(3) 0.0681(13) Uani 1 1 d .
C15 C 0.4315(3) 0.4433(3) 0.7874(3) 0.0611(11) Uani 1 1 d .
C16 C 0.4772(3) 0.3496(3) 0.7866(2) 0.0522(9) Uani 1 1 d .
C21 C 0.5677(3) 0.1281(3) 0.79307(18) 0.0428(8) Uani 1 1 d .
C22 C 0.6608(3) 0.0940(3) 0.84691(19) 0.0466(9) Uani 1 1 d .
C23 C 0.6549(3) 0.0300(3) 0.9012(2) 0.0534(10) Uani 1 1 d .
C24 C 0.5509(4) -0.0039(3) 0.9030(2) 0.0549(10) Uani 1 1 d .
C25 C 0.4547(3) 0.0273(3) 0.8514(2) 0.0570(10) Uani 1 1 d .
C26 C 0.4648(3) 0.0916(3) 0.7984(2) 0.0494(9) Uani 1 1 d .
C31 C 0.6972(3) 0.2162(3) 0.71669(18) 0.0422(8) Uani 1 1 d .
C32 C 0.7446(3) 0.1504(3) 0.67893(19) 0.0452(8) Uani 1 1 d .
C33 C 0.8468(3) 0.1647(3) 0.66460(19) 0.0501(9) Uani 1 1 d .
C34 C 0.9096(3) 0.2497(3) 0.6892(2) 0.0521(10) Uani 1 1 d .
C35 C 0.8690(3) 0.3154(3) 0.7295(2) 0.0490(9) Uani 1 1 d .
C36 C 0.7674(3) 0.2979(3) 0.74231(19) 0.0457(9) Uani 1 1 d .
B1 B 0.5681(3) 0.2017(3) 0.7247(2) 0.0433(9) Uani 1 1 d .

loop_
_atom_site_aniso_label
_atom_site_aniso_U_11
_atom_site_aniso_U_22
_atom_site_aniso_U_33
_atom_site_aniso_U_23
_atom_site_aniso_U_13
_atom_site_aniso_U_12
O1 0.0654(17) 0.0444(15) 0.0492(16) -0.0082(13) 0.0238(14) -0.0117(13)
N1 0.0468(17) 0.0406(16) 0.0453(17) -0.0014(13) 0.0125(14) -0.0020(13)
C1 0.046(2) 0.053(2) 0.057(2) -0.0021(19) 0.0199(18) -0.0031(17)
C2 0.055(2) 0.049(2) 0.072(3) -0.002(2) 0.023(2) -0.0095(19)
C3 0.072(3) 0.062(3) 0.110(4) -0.011(3) 0.044(3) -0.020(2)
C4 0.085(3) 0.068(3) 0.128(5) 0.004(3) 0.071(3) -0.009(3)
C5 0.061(2) 0.056(2) 0.077(3) 0.000(2) 0.039(2) -0.003(2)
C6 0.061(2) 0.048(2) 0.060(2) -0.0005(19) 0.028(2) -0.0067(19)
C7 0.052(2) 0.056(2) 0.050(2) 0.0094(18) 0.0158(19) 0.0058(18)
C8 0.046(2) 0.051(2) 0.045(2) 0.0039(17) 0.0123(17) 0.0048(18)
C9 0.055(2) 0.058(2) 0.054(2) -0.0029(19) 0.0175(19) 0.003(2)
C10 0.059(3) 0.065(3) 0.084(3) 0.001(2) 0.026(2) -0.005(2)
C11 0.055(3) 0.086(3) 0.081(3) 0.011(3) 0.035(2) 0.008(2)
C12 0.072(3) 0.078(3) 0.077(3) -0.006(3) 0.034(3) 0.012(3)
C13 0.061(3) 0.059(3) 0.067(3) -0.007(2) 0.021(2) 0.003(2)
F1 0.0897(17) 0.0564(14) 0.0534(13) 0.0098(11) 0.0202(13) 0.0060(12)
F2 0.126(2) 0.0561(16) 0.097(2) 0.0238(15) 0.0148(18) 0.0183(16)
F3 0.0804(18) 0.0459(15) 0.141(3) -0.0059(15) 0.0223(18) 0.0152(13)
F4 0.0804(17) 0.0622(16) 0.117(2) -0.0259(15) 0.0566(17) 0.0013(13)
F5 0.0762(16) 0.0582(14) 0.0661(15) -0.0046(12) 0.0378(13) 0.0031(12)
F6 0.0480(12) 0.0668(14) 0.0537(13) 0.0073(11) 0.0061(10) -0.0072(10)
F7 0.0679(15) 0.0756(16) 0.0590(15) 0.0169(12) 0.0083(12) 0.0027(13)
F8 0.0882(18) 0.0739(16) 0.0706(16) 0.0252(13) 0.0357(14) 0.0038(14)
F9 0.0632(15) 0.0872(19) 0.0985(19) 0.0278(15) 0.0400(14) -0.0022(13)
F10 0.0461(12) 0.0778(16) 0.0700(15) 0.0152(12) 0.0201(11) 0.0042(11)
F11 0.0496(12) 0.0478(12) 0.0709(14) -0.0116(11) 0.0175(11) 0.0005(10)
F12 0.0568(13) 0.0739(16) 0.0780(16) -0.0140(13) 0.0292(12) 0.0075(12)
F13 0.0534(14) 0.0810(17) 0.0786(17) 0.0058(13) 0.0320(13) -0.0057(12)
F14 0.0590(13) 0.0596(14) 0.0653(14) -0.0017(11) 0.0144(11) -0.0170(11)
F15 0.0639(14) 0.0575(14) 0.0628(14) -0.0197(11) 0.0242(12) -0.0126(11)
O2 0.0421(15) 0.0488(15) 0.0455(14) -0.0049(11) 0.0127(12) 0.0004(12)
C11A 0.041(2) 0.046(2) 0.049(2) -0.0035(17) 0.0097(17) 0.0011(16)
C12A 0.059(2) 0.051(2) 0.060(3) -0.001(2) 0.012(2) 0.0025(19)
C13A 0.070(3) 0.047(2) 0.076(3) 0.014(2) 0.007(2) 0.008(2)
C14A 0.056(3) 0.041(2) 0.100(4) -0.009(2) 0.013(3) 0.0083(19)
C15 0.052(2) 0.048(2) 0.087(3) -0.015(2) 0.025(2) -0.0012(19)
C16 0.049(2) 0.044(2) 0.064(2) -0.0064(19) 0.0180(19) -0.0020(17)
C21 0.047(2) 0.0394(19) 0.043(2) -0.0056(16) 0.0160(17) 0.0004(16)
C22 0.047(2) 0.045(2) 0.048(2) -0.0056(17) 0.0146(18) -0.0036(17)
C23 0.060(2) 0.052(2) 0.045(2) 0.0041(18) 0.0115(19) 0.0040(19)
C24 0.067(3) 0.053(2) 0.052(2) 0.0079(19) 0.029(2) 0.002(2)
C25 0.054(2) 0.056(2) 0.070(3) 0.006(2) 0.032(2) -0.0036(19)
C26 0.047(2) 0.050(2) 0.053(2) -0.0012(18) 0.0166(18) 0.0026(17)
C31 0.047(2) 0.041(2) 0.0368(18) 0.0042(15) 0.0096(16) 0.0024(16)
C32 0.044(2) 0.041(2) 0.049(2) -0.0033(17) 0.0115(17) -0.0014(16)
C33 0.051(2) 0.058(2) 0.044(2) -0.0030(18) 0.0169(18) 0.0074(19)
C34 0.047(2) 0.063(3) 0.049(2) 0.0064(19) 0.0189(18) -0.0046(19)
C35 0.052(2) 0.049(2) 0.043(2) 0.0053(17) 0.0098(18) -0.0083(18)
C36 0.048(2) 0.047(2) 0.041(2) 0.0001(17) 0.0126(17) 0.0013(17)
B1 0.045(2) 0.040(2) 0.044(2) -0.0029(18) 0.0133(19) -0.0027(18)

loop_
_atom_type_symbol
_atom_type_description
_atom_type_scat_dispersion_real
_atom_type_scat_dispersion_imag
_atom_type_scat_source
C C 0.0033 0.0016 'International Tables Vol C Tables 4.2.6.8 and 6.1.1.4'
H H 0.0000 0.0000 'International Tables Vol C Tables 4.2.6.8 and 6.1.1.4'
N N 0.0061 0.0033 'International Tables Vol C Tables 4.2.6.8 and 6.1.1.4'
B B 0.0013 0.0007 'International Tables Vol C Tables 4.2.6.8 and 6.1.1.4'
F F 0.0171 0.0103 'International Tables Vol C Tables 4.2.6.8 and 6.1.1.4'
O O 0.0106 0.0060 'International Tables Vol C Tables 4.2.6.8 and 6.1.1.4'

loop_
_geom_angle_atom_site_label_1
_geom_angle_atom_site_label_2
_geom_angle_atom_site_label_3
_geom_angle
C7 N1 C1 117.8(3)
C6 C1 N1 109.6(3)
C6 C1 C2 112.9(3)
N1 C1 C2 112.6(3)
C3 C2 C1 109.7(3)
C4 C3 C2 112.6(4)
C3 C4 C5 112.0(4)
C6 C5 C4 109.5(3)
O1 C6 C1 106.0(3)
O1 C6 C5 113.5(3)
C1 C6 C5 110.6(3)
N1 C7 C8 109.5(3)
C9 C8 C13 118.7(4)
C9 C8 C7 120.6(3)
C13 C8 C7 120.7(4)
C10 C9 C8 121.0(4)
C11 C10 C9 119.8(4)
C12 C11 C10 120.2(4)
C11 C12 C13 120.2(4)
C8 C13 C12 120.0(4)
C16 C11A C12A 113.1(3)
C16 C11A B1 127.8(3)
C12A C11A B1 119.1(3)
F1 C12A C13A 115.8(4)
F1 C12A C11A 119.6(3)
C13A C12A C11A 124.6(4)
F2 C13A C14A 121.2(4)
F2 C13A C12A 120.1(4)
C14A C13A C12A 118.7(4)
F3 C14A C15 120.6(4)
F3 C14A C13A 119.5(5)
C15 C14A C13A 119.9(4)
F4 C15 C14A 119.6(4)
F4 C15 C16 121.1(4)
C14A C15 C16 119.2(4)
F5 C16 C15 114.9(4)
F5 C16 C11A 120.7(3)
C15 C16 C11A 124.5(4)
C22 C21 C26 113.2(3)
C22 C21 B1 127.2(3)
C26 C21 B1 119.5(3)
F6 C22 C21 120.4(3)
F6 C22 C23 115.2(3)
C21 C22 C23 124.4(3)
F7 C23 C24 119.7(3)
F7 C23 C22 120.9(4)
C24 C23 C22 119.4(4)
F8 C24 C25 119.8(4)
F8 C24 C23 120.8(4)
C25 C24 C23 119.4(4)
F9 C25 C24 120.0(4)
F9 C25 C26 120.8(4)
C24 C25 C26 119.1(4)
F10 C26 C25 116.5(3)
F10 C26 C21 119.0(3)
C25 C26 C21 124.5(4)
C32 C31 C36 112.3(3)
C32 C31 B1 122.9(3)
C36 C31 B1 124.7(3)
F11 C32 C33 115.0(3)
F11 C32 C31 120.2(3)
C33 C32 C31 124.8(3)
F12 C33 C32 120.8(3)
F12 C33 C34 119.6(3)
C32 C33 C34 119.6(3)
F13 C34 C35 121.0(4)
F13 C34 C33 120.9(3)
C35 C34 C33 118.0(3)
F14 C35 C36 121.2(3)
F14 C35 C34 118.6(3)
C36 C35 C34 120.1(4)
F15 C36 C35 115.1(3)
F15 C36 C31 119.8(3)
C35 C36 C31 125.0(3)
O2 B1 C31 106.2(3)
O2 B1 C11A 107.5(3)
C31 B1 C11A 109.2(3)
O2 B1 C21 108.9(3)
C31 B1 C21 112.4(3)
C11A B1 C21 112.5(3)

loop_
_geom_bond_atom_site_label_1
_geom_bond_atom_site_label_2
_geom_bond_distance
O1 C6 1.430(4)
N1 C7 1.505(5)
N1 C1 1.514(4)
C1 C6 1.492(5)
C1 C2 1.522(5)
C2 C3 1.520(6)
C3 C4 1.496(7)
C4 C5 1.526(6)
C5 C6 1.513(5)
C7 C8 1.505(5)
C8 C9 1.379(5)
C8 C13 1.384(5)
C9 C10 1.378(6)
C10 C11 1.370(6)
C11 C12 1.366(7)
C12 C13 1.389(6)
F1 C12A 1.376(5)
F2 C13A 1.348(5)
F3 C14A 1.349(4)
F4 C15 1.347(5)
F5 C16 1.352(4)
F6 C22 1.365(4)
F7 C23 1.345(4)
F8 C24 1.346(4)
F9 C25 1.355(4)
F10 C26 1.362(4)
F11 C32 1.354(4)
F12 C33 1.351(4)
F13 C34 1.345(4)
F14 C35 1.355(4)
F15 C36 1.361(4)
O2 B1 1.498(5)
C11A C16 1.382(5)
C11A C12A 1.386(5)
C11A B1 1.654(5)
C12A C13A 1.384(6)
C13A C14A 1.366(6)
C14A C15 1.362(6)
C15 C16 1.382(5)
C21 C22 1.376(5)
C21 C26 1.388(5)
C21 B1 1.655(5)
C22 C23 1.379(5)
C23 C24 1.367(6)
C24 C25 1.365(6)
C25 C26 1.378(5)
C31 C32 1.384(5)
C31 C36 1.393(5)
C31 B1 1.651(5)
C32 C33 1.379(5)
C33 C34 1.380(5)
C34 C35 1.371(5)
C35 C36 1.364(5)

loop_
_geom_hbond_atom_site_label_D
_geom_hbond_atom_site_label_H
_geom_hbond_atom_site_label_A
_geom_hbond_distance_DH
_geom_hbond_distance_HA
_geom_hbond_distance_DA
_geom_hbond_angle_DHA
_geom_hbond_site_symmetry_A
O1 H1O O2 0.78(4) 2.11(4) 2.792(4) 146(4) 3_656
N1 H1B O1 0.92 2.08 2.851(4) 140.5 3_656
N1 H1C F1 0.92 2.49 3.186(4) 132.8 .
N1 H1C O2 0.92 2.00 2.806(4) 145.1 .
O2 H2O F10 0.87(4) 2.25(4) 2.810(3) 122(3) .
